data_7122018
loop_
_publ_author_name
'Mon, Marta'
'Tiburcio, Estefan\'ia'
'Ferrando-Soria, Jes\'us'
'Gil San Mill\'an, Rodrigo'
'Navarro, Jorge A. R.'
'Armentano, Donatella'
'Pardo, Emilio'

_publ_section_title
;
 A post-synthetic approach triggers selective and reversible sulphur
 dioxide adsorption on a metal-organic framework.
;
_journal_issue 65
_journal_name_full 'Chemical communications (Cambridge, England)'
_journal_page_first 9063
_journal_page_last 9066
_journal_paper_doi 10.1039/c8cc04482a
_journal_volume 54
_journal_year 2018
_chemical_formula_sum 'C78 H194 Ba2 Cu6 N12 Ni4 O103'
_chemical_formula_weight 3839.20
_space_group_crystal_system tetragonal
_space_group_IT_number 123
_space_group_name_Hall '-P 4 2'
_space_group_name_H-M_alt 'P 4/m m m'
_symmetry_space_group_name_Hall '-P 4 2'
_symmetry_space_group_name_H-M 'P 4/m m m'
_atom_sites_solution_hydrogens geom
_audit_creation_method SHELXL-2013
_audit_update_record
;
2018-06-01 deposited with the CCDC.
2018-07-23 downloaded from the CCDC.
;
_cell_angle_alpha 90
_cell_angle_beta 90
_cell_angle_gamma 90
_cell_formula_units_Z 4
_cell_length_a 36.209(3)
_cell_length_b 36.209(3)
_cell_length_c 15.2135(15)
_cell_measurement_reflns_used 9992
_cell_measurement_temperature 90(2)
_cell_measurement_theta_max 23.71
_cell_measurement_theta_min 2.15
_cell_volume 19946(3)
_computing_cell_refinement 'Bruker APEX'
_computing_data_collection 'Bruker APEX'
_computing_data_reduction 'Bruker SAINT'
_computing_molecular_graphics 'Bruker SHELXTL'
_computing_publication_material 'Bruker SHELXTL'
_computing_structure_refinement 'SHELXL-2013 (Sheldrick, 2013)'
_computing_structure_solution 'SHELXS-2013 (Sheldrick, 2013)'
_diffrn_ambient_temperature 90(2)
_diffrn_measured_fraction_theta_full 0.972
_diffrn_measured_fraction_theta_max 0.999
_diffrn_measurement_device_type 'CCD area detector'
_diffrn_measurement_method 'phi and omega scans'
_diffrn_radiation_type MoK\a
_diffrn_radiation_wavelength 0.71073
_diffrn_reflns_av_R_equivalents 0.1228
_diffrn_reflns_av_unetI/netI 0.0495
_diffrn_reflns_Laue_measured_fraction_full 0.972
_diffrn_reflns_Laue_measured_fraction_max 0.999
_diffrn_reflns_limit_h_max 43
_diffrn_reflns_limit_h_min -41
_diffrn_reflns_limit_k_max 42
_diffrn_reflns_limit_k_min -42
_diffrn_reflns_limit_l_max 18
_diffrn_reflns_limit_l_min -18
_diffrn_reflns_number 233826
_diffrn_reflns_point_group_measured_fraction_full 0.972
_diffrn_reflns_point_group_measured_fraction_max 0.999
_diffrn_reflns_theta_full 25.242
_diffrn_reflns_theta_max 24.999
_diffrn_reflns_theta_min 0.795
_diffrn_source 'fine-focus sealed tube'
_exptl_absorpt_coefficient_mu 1.469
_exptl_absorpt_correction_T_max 0.748
_exptl_absorpt_correction_T_min 0.711
_exptl_absorpt_correction_type multi-scan
_exptl_absorpt_process_details sadabs
_exptl_crystal_colour green/brown
_exptl_crystal_density_diffrn 1.278
_exptl_crystal_description prism
_exptl_crystal_F_000 7872
_exptl_crystal_size_max 0.22
_exptl_crystal_size_mid 0.18
_exptl_crystal_size_min 0.18
_platon_squeeze_details
;
;
_refine_diff_density_max 3.032
_refine_diff_density_min -2.085
_refine_diff_density_rms 0.239
_refine_ls_extinction_method none
_refine_ls_goodness_of_fit_ref 1.592
_refine_ls_hydrogen_treatment constr
_refine_ls_matrix_type full
_refine_ls_number_parameters 383
_refine_ls_number_reflns 9683
_refine_ls_number_restraints 320
_refine_ls_restrained_S_all 1.601
_refine_ls_R_factor_all 0.2245
_refine_ls_R_factor_gt 0.1826
_refine_ls_shift/su_max 0.000
_refine_ls_shift/su_mean 0.000
_refine_ls_structure_factor_coef Fsqd
_refine_ls_weighting_details 'w=1/[\s^2^(Fo^2^)+(0.2500P)^2^] where P=(Fo^2^+2Fc^2^)/3'
_refine_ls_weighting_scheme calc
_refine_ls_wR_factor_gt 0.4736
_refine_ls_wR_factor_ref 0.4992
_reflns_Friedel_coverage 0.000
_reflns_number_gt 6812
_reflns_number_total 9683
_reflns_threshold_expression 'I > 2\s(I)'
_cod_data_source_file c8cc04482a2.cif
_cod_data_source_block Ba@MOF
_cod_depositor_comments 'Adding full bibliography for 7122018.cif.'
_cod_original_cell_volume 19946(4)
_cod_database_code 7122018
_shelx_space_group_comment
;
The symmetry employed for this shelxl refinement is uniquely defined
by the following loop, which should always be used as a source of
symmetry information in preference to the above space-group names.
They are only intended as comments.
;
_shelxl_version_number 2013-4

loop_
_space_group_symop_operation_xyz
'x, y, z'
'-x, -y, z'
'-y, x, z'
'y, -x, z'
'-x, y, -z'
'x, -y, -z'
'y, x, -z'
'-y, -x, -z'
'-x, -y, -z'
'x, y, -z'
'y, -x, -z'
'-y, x, -z'
'x, -y, z'
'-x, y, z'
'-y, -x, z'
'y, x, z'

loop_
_atom_site_label
_atom_site_type_symbol
_atom_site_fract_x
_atom_site_fract_y
_atom_site_fract_z
_atom_site_U_iso_or_equiv
_atom_site_adp_type
_atom_site_occupancy
_atom_site_site_symmetry_order
_atom_site_calc_flag
_atom_site_refinement_flags_posn
_atom_site_refinement_flags_adp
_atom_site_refinement_flags_occupancy
Cu1 Cu 0.5000 0.83257(6) 0.77097(14) 0.139(2) Uani 1 2 d S T P
Cu2 Cu 0.74401(3) 0.74401(3) 0.73390(10) 0.0461(7) Uani 1 2 d S TU P
Cu3 Cu 0.65231(13) 1.0000 0.76703(13) 0.1183(17) Uani 1 2 d S T P
Ni1 Ni 0.64538(10) 0.85279(4) 0.74922(10) 0.1178(14) Uani 1 1 d . . .
O1 O 0.6113(5) 0.8198(2) 0.8217(5) 0.122(4) Uani 1 1 d . U .
O2 O 0.5970(5) 0.8649(2) 0.6858(5) 0.124(4) Uani 1 1 d . U .
O3 O 0.5385(5) 0.8583(2) 0.7000(6) 0.127(4) Uani 1 1 d . U .
O4 O 0.6621(3) 0.8124(2) 0.6668(5) 0.069(3) Uani 1 1 d . U .
O5 O 0.6941(4) 0.8347(2) 0.8183(6) 0.096(4) Uani 1 1 d . U .
O6 O 0.7313(3) 0.78578(19) 0.8119(5) 0.072(3) Uani 1 1 d . U .
O7 O 0.6743(5) 0.8965(3) 0.6808(6) 0.149(6) Uani 1 1 d . U .
O8 O 0.6354(4) 0.8941(2) 0.8360(5) 0.123(5) Uani 1 1 d . U .
O9 O 0.6730(6) 0.9606(3) 0.6873(8) 0.152(6) Uani 1 1 d . U .
N1 N 0.5417(6) 0.8165(2) 0.8389(6) 0.124(5) Uani 1 1 d . U .
N2 N 0.7027(2) 0.7617(2) 0.6626(4) 0.0343(19) Uani 1 1 d . U .
N3 N 0.6373(4) 0.9570(2) 0.8400(6) 0.085(4) Uani 1 1 d . U .
C1 C 0.5710(9) 0.8500(4) 0.7224(11) 0.137(6) Uani 1 1 d D U .
C2 C 0.5794(10) 0.8272(6) 0.8003(11) 0.152(6) Uani 1 1 d D U .
C3 C 0.7064(6) 0.8051(3) 0.7823(8) 0.077(4) Uani 1 1 d . U .
C4 C 0.6886(3) 0.7930(3) 0.6966(8) 0.049(3) Uiso 1 1 d . U .
C5 C 0.6446(7) 0.9254(3) 0.8044(7) 0.122(6) Uani 1 1 d . U .
C6 C 0.6601(7) 0.9287(4) 0.7188(7) 0.122(6) Uani 1 1 d . U .
C7 C 0.5497(6) 0.7971(3) 0.9240(7) 0.101(5) Uani 1 1 d . U .
C8 C 0.5464(9) 0.8145(5) 1.0000 0.107(8) Uani 1 2 d S TU P
C9 C 0.5496(4) 0.7585(3) 0.9209(6) 0.054(3) Uani 1 1 d . U .
C10 C 0.5516 0.7369 1.0000 0.020 Uani 1 2 d S TU P
H10 H 0.5539 0.7108 1.0000 0.024 Uiso 1 2 calc R U P
C11 C 0.5505(4) 0.7358(3) 0.8333(6) 0.050(3) Uani 1 1 d . U .
H11A H 0.5375 0.7495 0.7872 0.076 Uiso 1 1 calc R U .
H11B H 0.5383 0.7119 0.8425 0.076 Uiso 1 1 calc R U .
H11C H 0.5762 0.7317 0.8156 0.076 Uiso 1 1 calc R U .
C12 C 0.5460 0.8548 1.0000 0.035 Uani 1 2 d S TU P
H12A H 0.5444 0.8638 1.0606 0.053 Uiso 0.5 1 calc R U P
H12B H 0.5246 0.8636 0.9665 0.053 Uiso 0.5 1 calc R U P
H12C H 0.5687 0.8641 0.9729 0.053 Uiso 0.5 1 calc R U P
C13 C 0.6876(2) 0.7493(2) 0.5803(5) 0.0190(17) Uani 1 1 d . U .
C14 C 0.7020(4) 0.7629(4) 0.5000 0.042(4) Uani 1 2 d S TU P
C15 C 0.6579(2) 0.7256(3) 0.5833(7) 0.035(2) Uani 1 1 d . U .
C16 C 0.6376 0.7109 0.5000 0.102 Uani 1 2 d S TU P
H16 H 0.6163 0.6956 0.5000 0.122 Uiso 1 2 calc R U P
C17 C 0.6434(4) 0.7099(5) 0.6705(9) 0.091(5) Uani 1 1 d . U .
H17A H 0.6641 0.7053 0.7104 0.137 Uiso 1 1 calc R U .
H17B H 0.6303 0.6866 0.6594 0.137 Uiso 1 1 calc R U .
H17C H 0.6264 0.7276 0.6975 0.137 Uiso 1 1 calc R U .
C18 C 0.7278(11) 0.8016(9) 0.5000 0.173(16) Uani 1 2 d S TU P
H18A H 0.7349 0.8077 0.4396 0.259 Uiso 0.5 1 calc R U P
H18B H 0.7501 0.7976 0.5353 0.259 Uiso 0.5 1 calc R U P
H18C H 0.7135 0.8220 0.5251 0.259 Uiso 0.5 1 calc R U P
C19 C 0.6151(5) 0.9568(3) 0.9220(7) 0.067(3) Uani 1 1 d . U .
C20 C 0.5802(5) 0.9532(3) 0.9171(8) 0.069(3) Uani 1 1 d D U .
C21 C 0.5566 0.9435 1.0000 0.083 Uani 1 2 d S TU P
H21 H 0.5324 0.9336 1.0000 0.100 Uiso 1 2 calc R U P
C22 C 0.6327 0.9538 1.0000 0.030 Uani 1 2 d S TU P
C23 C 0.6730 0.9575 1.0000 0.100 Uani 1 2 d S TU P
H23A H 0.6822 0.9558 1.0604 0.149 Uiso 0.5 1 calc R U P
H23B H 0.6798 0.9815 0.9751 0.149 Uiso 0.5 1 calc R U P
H23C H 0.6839 0.9377 0.9645 0.149 Uiso 0.5 1 calc R U P
C24 C 0.5549(5) 0.9504(4) 0.8324(10) 0.102(6) Uani 1 1 d D U .
H24A H 0.5425 0.9263 0.8316 0.152 Uiso 1 1 calc R U .
H24B H 0.5703 0.9529 0.7796 0.152 Uiso 1 1 calc R U .
H24C H 0.5364 0.9701 0.8336 0.152 Uiso 1 1 calc R U .
Ba1 Ba 0.69326(13) 0.80708(11) 1.0000 0.1151(14) Uani 0.5 2 d S T P
Ba2 Ba 0.6697(3) 1.0000 0.5000 0.177(4) Uani 0.5 4 d S T P
Ba3 Ba 0.55604(19) 0.87998(17) 0.5000 0.0879(18) Uani 0.25 2 d S T P
O1W O 0.5129(3) 0.7830(4) 0.6508(8) 0.042(4) Uiso 0.5 1 d . . P
O2W O 0.7823(3) 0.8092(3) 0.6967(8) 0.032(3) Uiso 0.5 1 d . . P
O3W O 0.7105(3) 0.7105(3) 0.8554(10) 0.093(5) Uiso 1 2 d S . P
O4W O 0.7116(8) 1.0000 0.8114(11) 0.159(9) Uani 1 2 d S TU P
O5W O 0.7495(2) 0.7754(2) 1.0000 0.027(2) Uani 1 2 d S TU P
O7W O 0.6415(6) 0.8580(6) 1.0000 0.045(5) Uiso 0.5 2 d S . P
O6W O 0.7315(14) 0.8620(19) 1.0000 0.22(3) Uani 0.5 2 d S TU P
O8W O 0.6448(3) 0.7594(3) 0.8966(9) 0.034(3) Uani 0.5 1 d . . P
O9W O 0.7340(3) 1.0000 0.4132(8) 0.003(3) Uiso 0.5 2 d S . P
O10W O 0.7043(7) 1.0660(7) 0.5000 0.072(7) Uiso 0.5 2 d S . P
O11W O 0.5559(6) 0.8150(6) 0.5000 0.045(5) Uiso 0.5 2 d S . P
O12W O 0.5997(9) 1.0000 0.6477(16) 0.084(9) Uani 0.5 2 d S TU P
O13W O 0.6317(7) 0.8282(9) 0.5000 0.079(9) Uani 0.5 2 d S TU P
O15A O 0.5695(5) 0.9308(5) 0.4053(12) 0.059(4) Uiso 0.5 1 d . . P
O15W O 0.5148(12) 0.9326(11) 0.387(2) 0.217(19) Uiso 0.5 1 d . . P
O16W O 0.8159(3) 0.8159(3) 0.8641(12) 0.113(6) Uani 1 2 d S TU P
O17W O 0.5000 0.5000 0.5000 0.050(8) Uani 1 16 d S TU P
O18W O 0.5000 0.5000 0.0000 0.020(5) Uani 1 16 d S TU P

loop_
_atom_site_aniso_label
_atom_site_aniso_U_11
_atom_site_aniso_U_22
_atom_site_aniso_U_33
_atom_site_aniso_U_23
_atom_site_aniso_U_13
_atom_site_aniso_U_12
Cu1 0.370(6) 0.0205(12) 0.0259(13) 0.0073(9) 0.000 0.000
Cu2 0.0626(10) 0.0626(10) 0.0130(9) -0.0075(4) -0.0075(4) -0.0565(10)
Cu3 0.325(5) 0.0128(10) 0.0172(11) 0.000 0.0070(17) 0.000
Ni1 0.324(4) 0.0093(8) 0.0202(9) -0.0037(6) 0.0030(13) 0.0201(12)
O1 0.344(14) 0.006(4) 0.015(4) 0.008(3) -0.003(7) 0.015(7)
O2 0.322(13) 0.027(5) 0.023(5) 0.007(4) 0.006(7) 0.055(7)
O3 0.331(13) 0.018(4) 0.032(5) 0.009(4) 0.040(7) 0.048(7)
O4 0.111(8) 0.061(5) 0.037(5) -0.016(4) 0.004(5) -0.017(5)
O5 0.208(12) 0.033(4) 0.046(5) -0.003(4) -0.016(7) -0.011(5)
O6 0.164(9) 0.016(3) 0.034(4) 0.006(3) -0.035(5) -0.045(4)
O7 0.366(19) 0.032(5) 0.048(6) -0.019(4) 0.019(8) -0.024(8)
O8 0.334(17) 0.016(4) 0.018(4) 0.004(3) 0.007(7) -0.002(6)
O9 0.33(2) 0.048(5) 0.081(8) 0.015(6) 0.001(10) -0.004(9)
N1 0.345(14) 0.007(4) 0.020(4) 0.002(4) 0.013(8) 0.025(7)
N2 0.054(5) 0.044(5) 0.005(3) 0.005(3) 0.008(3) -0.010(4)
N3 0.214(11) 0.015(4) 0.027(4) -0.003(4) 0.006(6) -0.023(6)
C1 0.340(15) 0.027(8) 0.042(8) 0.027(6) 0.016(10) 0.044(11)
C2 0.344(15) 0.076(12) 0.037(9) 0.026(7) 0.017(11) 0.031(13)
C3 0.174(13) 0.035(6) 0.021(6) 0.007(5) 0.010(7) -0.006(7)
C5 0.330(18) 0.020(5) 0.017(5) -0.013(4) 0.001(7) -0.005(8)
C6 0.322(19) 0.035(6) 0.010(5) -0.007(4) 0.000(7) -0.014(8)
C7 0.256(16) 0.020(4) 0.028(5) 0.003(4) 0.014(8) 0.044(8)
C8 0.27(3) 0.030(6) 0.018(6) 0.000 0.000 0.001(13)
C9 0.127(10) 0.011(4) 0.024(5) 0.008(3) -0.014(6) 0.005(6)
C10 0.020 0.020 0.020 0.000 0.000 0.000
C11 0.099(9) 0.031(6) 0.022(5) -0.008(4) -0.005(6) -0.003(6)
C12 0.035 0.035 0.035 0.000 0.000 0.000
C13 0.035(5) 0.007(4) 0.014(4) -0.007(3) 0.006(3) 0.005(3)
C14 0.059(9) 0.051(9) 0.018(5) 0.000 0.000 -0.018(7)
C15 0.015(4) 0.036(5) 0.054(6) -0.002(4) 0.012(4) -0.003(4)
C16 0.102 0.102 0.102 0.000 0.000 0.000
C17 0.089(11) 0.116(13) 0.069(7) -0.007(9) 0.020(8) -0.062(10)
C18 0.26(4) 0.18(3) 0.077(16) 0.000 0.000 -0.18(3)
C19 0.144(7) 0.035(6) 0.024(5) -0.012(5) -0.013(4) -0.001(7)
C20 0.131(8) 0.022(5) 0.053(7) 0.005(5) -0.030(5) -0.002(7)
C21 0.083 0.083 0.083 0.000 0.000 0.000
C22 0.030 0.030 0.030 0.000 0.000 0.000
C23 0.100 0.100 0.100 0.000 0.000 0.000
C24 0.207(16) 0.044(8) 0.053(7) 0.019(7) -0.040(9) -0.029(10)
Ba1 0.190(4) 0.114(3) 0.0415(16) 0.000 0.000 -0.028(3)
Ba2 0.363(12) 0.125(5) 0.044(2) 0.000 0.000 0.000
Ba3 0.117(5) 0.085(4) 0.061(3) 0.000 0.000 -0.007(3)
O4W 0.27(3) 0.152(18) 0.058(10) 0.000 -0.017(14) 0.000
O5W 0.024(4) 0.036(5) 0.019(4) 0.000 0.000 -0.006(4)
O6W 0.21(5) 0.42(8) 0.040(17) 0.000 0.000 -0.24(5)
O8W 0.034(7) 0.022(6) 0.045(8) 0.007(6) 0.015(6) -0.011(5)
O12W 0.17(3) 0.018(11) 0.060(15) 0.000 -0.044(18) 0.000
O13W 0.060(16) 0.16(3) 0.019(11) 0.000 0.000 -0.021(17)
O16W 0.109(8) 0.109(8) 0.120(14) 0.009(7) 0.009(7) -0.041(10)
O17W 0.044(11) 0.044(11) 0.06(2) 0.000 0.000 0.000
O18W 0.020(7) 0.020(7) 0.019(12) 0.000 0.000 0.000

loop_
_atom_type_symbol
_atom_type_description
_atom_type_scat_dispersion_real
_atom_type_scat_dispersion_imag
_atom_type_scat_source
C C 0.0033 0.0016 'International Tables Vol C Tables 4.2.6.8 and 6.1.1.4'
H H 0.0000 0.0000 'International Tables Vol C Tables 4.2.6.8 and 6.1.1.4'
N N 0.0061 0.0033 'International Tables Vol C Tables 4.2.6.8 and 6.1.1.4'
O O 0.0106 0.0060 'International Tables Vol C Tables 4.2.6.8 and 6.1.1.4'
Ni Ni 0.3393 1.1124 'International Tables Vol C Tables 4.2.6.8 and 6.1.1.4'
Cu Cu 0.3201 1.2651 'International Tables Vol C Tables 4.2.6.8 and 6.1.1.4'
Ba Ba -0.3244 2.2819 'International Tables Vol C Tables 4.2.6.8 and 6.1.1.4'

loop_
_geom_angle_atom_site_label_1
_geom_angle_atom_site_label_2
_geom_angle_atom_site_label_3
_geom_angle
_geom_angle_site_symmetry_1
_geom_angle_site_symmetry_3
N1 Cu1 N1 103.8(9) 14_655 .
N1 Cu1 O3 83.3(6) 14_655 14_655
N1 Cu1 O3 169.3(5) . 14_655
N1 Cu1 O3 169.3(5) 14_655 .
N1 Cu1 O3 83.3(6) . .
O3 Cu1 O3 88.6(8) 14_655 .
N1 Cu1 O1W 108.1(4) 14_655 .
N1 Cu1 O1W 91.6(4) . .
O3 Cu1 O1W 93.9(4) 14_655 .
O3 Cu1 O1W 79.4(4) . .
N2 Cu2 N2 101.2(5) . 16
N2 Cu2 O6 174.0(4) . 16
N2 Cu2 O6 84.5(4) 16 16
N2 Cu2 O6 84.5(4) . .
N2 Cu2 O6 174.0(4) 16 .
O6 Cu2 O6 89.8(6) 16 .
N2 Cu2 O3W 101.3(3) . .
N2 Cu2 O3W 101.3(3) 16 .
O6 Cu2 O3W 79.4(3) 16 .
O6 Cu2 O3W 79.4(3) . .
N2 Cu2 O2W 89.4(3) . .
N2 Cu2 O2W 111.7(3) 16 .
O6 Cu2 O2W 86.5(4) 16 .
O6 Cu2 O2W 65.9(4) . .
O3W Cu2 O2W 142.5(4) . .
N3 Cu3 N3 103.2(6) . 13_575
N3 Cu3 O9 83.2(5) . .
N3 Cu3 O9 172.4(6) 13_575 .
N3 Cu3 O9 172.4(6) . 13_575
N3 Cu3 O9 83.2(5) 13_575 13_575
O9 Cu3 O9 90.1(7) . 13_575
N3 Cu3 O4W 95.3(5) . .
N3 Cu3 O4W 95.3(5) 13_575 .
O9 Cu3 O4W 80.0(7) . .
O9 Cu3 O4W 80.0(7) 13_575 .
O4 Ni1 O8 172.8(6) . .
O4 Ni1 O1 95.3(4) . .
O8 Ni1 O1 88.4(4) . .
O4 Ni1 O2 96.8(4) . .
O8 Ni1 O2 89.8(5) . .
O1 Ni1 O2 82.1(6) . .
O4 Ni1 O5 80.7(4) . .
O8 Ni1 O5 93.0(5) . .
O1 Ni1 O5 93.1(5) . .
O2 Ni1 O5 174.3(4) . .
O4 Ni1 O7 94.9(4) . .
O8 Ni1 O7 81.9(4) . .
O1 Ni1 O7 168.6(5) . .
O2 Ni1 O7 91.8(6) . .
O5 Ni1 O7 93.5(6) . .
C2 O1 Ni1 107.4(11) . .
C1 O2 Ni1 110.5(12) . .
C1 O2 Ba3 96.9(14) . .
Ni1 O2 Ba3 147.0(6) . .
C1 O3 Cu1 113.1(11) . .
C1 O3 Ba3 97.5(11) . .
Cu1 O3 Ba3 140.1(7) . .
C4 O4 Ni1 113.8(8) . .
C3 O5 Ni1 109.2(10) . .
C3 O5 Ba1 96.9(7) . .
Ni1 O5 Ba1 123.6(5) . .
C3 O6 Cu2 112.7(8) . .
C3 O6 Ba1 83.0(8) . .
Cu2 O6 Ba1 143.6(3) . .
C6 O7 Ni1 103.5(11) . .
C5 O8 Ni1 111.3(8) . .
C6 O9 Cu3 105.4(11) . .
C6 O9 Ba2 133.9(10) . .
Cu3 O9 Ba2 101.9(4) . .
C7 N1 C2 106.1(16) . .
C7 N1 Cu1 139.2(15) . .
C2 N1 Cu1 114.7(10) . .
C4 N2 C13 116.9(9) . .
C4 N2 Cu2 110.7(7) . .
C13 N2 Cu2 132.2(6) . .
C5 N3 C19 117.4(11) . .
C5 N3 Cu3 113.8(9) . .
C19 N3 Cu3 128.3(8) . .
O2 C1 O3 119.3(13) . .
O2 C1 C2 117(3) . .
O3 C1 C2 123(3) . .
O1 C2 C1 122(3) . .
O1 C2 N1 132.8(15) . .
C1 C2 N1 105(2) . .
O6 C3 O5 125.0(13) . .
O6 C3 C4 117.6(11) . .
O5 C3 C4 117.3(15) . .
O6 C3 Ba1 75.7(7) . .
O5 C3 Ba1 60.7(6) . .
C4 C3 Ba1 142.8(10) . .
O4 C4 N2 127.9(11) . .
O4 C4 C3 117.9(11) . .
N2 C4 C3 114.2(11) . .
O8 C5 N3 125.0(14) . .
O8 C5 C6 121.5(10) . .
N3 C5 C6 113.0(11) . .
O9 C6 O7 116.3(16) . .
O9 C6 C5 122.5(11) . .
O7 C6 C5 117.0(11) . .
C8 C7 C9 120.5(12) . .
C8 C7 N1 120.9(11) . .
C9 C7 N1 116.0(10) . .
C7 C8 C7 121.8(17) . 10_557
C7 C8 C12 118.6(8) . .
C7 C8 C12 118.6(8) 10_557 .
C7 C9 C10 121.0(9) . .
C7 C9 C11 123.7(9) . .
C10 C9 C11 115.2(7) . .
C9 C10 C9 113.8(8) 10_557 .
C15 C13 C14 122.2(9) . .
C15 C13 N2 117.6(8) . .
C14 C13 N2 120.1(8) . .
C13 C14 C13 119.2(12) . 10_556
C13 C14 C18 119.6(6) . .
C13 C14 C18 119.6(6) 10_556 .
C13 C15 C17 121.8(10) . .
C13 C15 C16 123.7(8) . .
C17 C15 C16 114.5(8) . .
C15 C16 C15 108.8(7) 10_556 .
C20 C19 C22 120.8(12) . .
C20 C19 N3 119.2(12) . .
C22 C19 N3 118.9(14) . .
C19 C20 C21 121.2(10) . .
C19 C20 C24 129.0(15) . .
C21 C20 C24 109.0(12) . .
C20 C21 C20 107.5(10) 10_557 .
C19 C22 C19 122.8(14) . 10_557
C19 C22 C23 117.6(7) . .
C19 C22 C23 117.6(7) 10_557 .
O5W Ba1 O6W 84.6(18) . .
O5W Ba1 O7W 164.9(5) . .
O6W Ba1 O7W 80.3(18) . .
O5W Ba1 O8W 103.5(3) . .
O6W Ba1 O8W 145.9(6) . .
O7W Ba1 O8W 89.2(5) . .
O5W Ba1 O8W 103.5(3) . 10_557
O6W Ba1 O8W 145.9(6) . 10_557
O7W Ba1 O8W 89.2(5) . 10_557
O8W Ba1 O8W 65.1(5) . 10_557
O5W Ba1 O5 99.1(3) . 10_557
O6W Ba1 O5 73.4(4) . 10_557
O7W Ba1 O5 76.6(3) . 10_557
O8W Ba1 O5 135.5(4) . 10_557
O8W Ba1 O5 72.6(3) 10_557 10_557
O5W Ba1 O5 99.1(3) . .
O6W Ba1 O5 73.4(4) . .
O7W Ba1 O5 76.6(3) . .
O8W Ba1 O5 72.6(3) . .
O8W Ba1 O5 135.5(4) 10_557 .
O5 Ba1 O5 140.2(3) 10_557 .
O5W Ba1 O6 61.11(19) . .
O6W Ba1 O6 87.3(9) . .
O7W Ba1 O6 117.77(19) . .
O8W Ba1 O6 69.0(3) . .
O8W Ba1 O6 125.8(3) 10_557 .
O5 Ba1 O6 154.1(3) 10_557 .
O5 Ba1 O6 41.7(3) . .
O5W Ba1 O6 61.11(19) . 10_557
O6W Ba1 O6 87.3(9) . 10_557
O7W Ba1 O6 117.77(19) . 10_557
O8W Ba1 O6 125.8(3) . 10_557
O8W Ba1 O6 69.0(3) 10_557 10_557
O5 Ba1 O6 41.7(3) 10_557 10_557
O5 Ba1 O6 154.1(3) . 10_557
O6 Ba1 O6 122.2(4) . 10_557
O5W Ba1 C3 82.3(3) . .
O6W Ba1 C3 86.4(3) . .
O7W Ba1 C3 96.7(3) . .
O8W Ba1 C3 62.6(4) . .
O8W Ba1 C3 127.2(4) 10_557 .
O5 Ba1 C3 159.5(3) 10_557 .
O5 Ba1 C3 22.4(3) . .
O6 Ba1 C3 21.3(3) . .
O6 Ba1 C3 143.3(4) 10_557 .
O5W Ba1 C3 82.3(3) . 10_557
O6W Ba1 C3 86.4(3) . 10_557
O7W Ba1 C3 96.7(3) . 10_557
O8W Ba1 C3 127.2(4) . 10_557
O8W Ba1 C3 62.6(4) 10_557 10_557
O5 Ba1 C3 22.4(3) 10_557 10_557
O5 Ba1 C3 159.5(3) . 10_557
O6 Ba1 C3 143.3(4) . 10_557
O6 Ba1 C3 21.3(3) 10_557 10_557
C3 Ba1 C3 163.5(7) . 10_557
O9W Ba2 O9W 59.1(6) . 10_556
O9W Ba2 O10W 66.2(5) . .
O9W Ba2 O10W 66.2(5) 10_556 .
O9W Ba2 O10W 66.2(5) . 13_575
O9W Ba2 O10W 66.2(5) 10_556 13_575
O10W Ba2 O10W 124.6(12) . 13_575
O9W Ba2 O9 114.1(5) . .
O9W Ba2 O9 61.7(4) 10_556 .
O10W Ba2 O9 112.2(3) . .
O10W Ba2 O9 65.6(3) 13_575 .
O9W Ba2 O9 114.1(5) . 13_575
O9W Ba2 O9 61.7(4) 10_556 13_575
O10W Ba2 O9 65.6(3) . 13_575
O10W Ba2 O9 112.2(3) 13_575 13_575
O9 Ba2 O9 53.1(4) . 13_575
O9W Ba2 O9 61.7(4) . 10_556
O9W Ba2 O9 114.1(5) 10_556 10_556
O10W Ba2 O9 112.2(3) . 10_556
O10W Ba2 O9 65.6(3) 13_575 10_556
O9 Ba2 O9 126.7(4) . 10_556
O9 Ba2 O9 175.7(8) 13_575 10_556
O9W Ba2 O9 61.7(4) . 6_576
O9W Ba2 O9 114.1(5) 10_556 6_576
O10W Ba2 O9 65.6(3) . 6_576
O10W Ba2 O9 112.2(3) 13_575 6_576
O9 Ba2 O9 175.7(8) . 6_576
O9 Ba2 O9 126.7(4) 13_575 6_576
O9 Ba2 O9 53.1(4) 10_556 6_576
O11W Ba3 O15A 140.5(5) . .
O11W Ba3 O15A 140.5(5) . 10_556
O15A Ba3 O15A 74.2(9) . 10_556
O11W Ba3 O15W 129.8(9) . 10_556
O15A Ba3 O15W 87.5(9) . 10_556
O15A Ba3 O15W 42.1(9) 10_556 10_556
O11W Ba3 O15W 129.8(9) . .
O15A Ba3 O15W 42.1(9) . .
O15A Ba3 O15W 87.5(9) 10_556 .
O15W Ba3 O15W 70.7(15) 10_556 .
O11W Ba3 O3 75.8(2) . .
O15A Ba3 O3 143.3(5) . .
O15A Ba3 O3 69.9(5) 10_556 .
O15W Ba3 O3 60.5(8) 10_556 .
O15W Ba3 O3 127.3(8) . .
O11W Ba3 O3 75.8(2) . 10_556
O15A Ba3 O3 69.9(5) . 10_556
O15A Ba3 O3 143.3(5) 10_556 10_556
O15W Ba3 O3 127.3(8) 10_556 10_556
O15W Ba3 O3 60.5(8) . 10_556
O3 Ba3 O3 143.3(6) . 10_556
O11W Ba3 O2 80.3(3) . .
O15A Ba3 O2 124.3(5) . .
O15A Ba3 O2 60.7(5) 10_556 .
O15W Ba3 O2 80.4(8) 10_556 .
O15W Ba3 O2 147.6(8) . .
O3 Ba3 O2 38.8(4) . .
O3 Ba3 O2 151.4(3) 10_556 .
O11W Ba3 O2 80.3(3) . 10_556
O15A Ba3 O2 60.7(5) . 10_556
O15A Ba3 O2 124.3(5) 10_556 10_556
O15W Ba3 O2 147.6(8) 10_556 10_556
O15W Ba3 O2 80.4(8) . 10_556
O3 Ba3 O2 151.4(3) . 10_556
O3 Ba3 O2 38.8(4) 10_556 10_556
O2 Ba3 O2 121.6(6) . 10_556
O11W Ba3 O13W 55.7(7) . .
O15A Ba3 O13W 105.5(6) . .
O15A Ba3 O13W 105.5(6) 10_556 .
O15W Ba3 O13W 141.0(8) 10_556 .
O15W Ba3 O13W 141.0(8) . .
O3 Ba3 O13W 91.5(3) . .
O3 Ba3 O13W 91.5(3) 10_556 .
O2 Ba3 O13W 61.8(3) . .
O2 Ba3 O13W 61.8(3) 10_556 .
O11W Ba3 Ba3 89.9(5) . 5_656
O15A Ba3 Ba3 101.7(4) . 5_656
O15A Ba3 Ba3 101.7(4) 10_556 5_656
O15W Ba3 Ba3 59.8(8) 10_556 5_656
O15W Ba3 Ba3 59.8(8) . 5_656
O3 Ba3 Ba3 78.6(3) . 5_656
O3 Ba3 Ba3 78.6(3) 10_556 5_656
O2 Ba3 Ba3 117.2(3) . 5_656
O2 Ba3 Ba3 117.2(3) 10_556 5_656
O13W Ba3 Ba3 145.6(5) . 5_656
O1W O1W Cu1 79.6(3) 14_655 .
O2W O2W Cu2 75.8(2) 16 .
O5W O5W Ba1 164.4(2) 7_557 .
O15W O15W Ba3 120.2(8) 14_655 .

loop_
_geom_bond_atom_site_label_1
_geom_bond_atom_site_label_2
_geom_bond_distance
_geom_bond_site_symmetry_2
Cu1 N1 1.921(17) 14_655
Cu1 N1 1.921(17) .
Cu1 O3 1.995(14) 14_655
Cu1 O3 1.995(14) .
Cu1 O1W 2.604(13) .
Cu2 N2 1.955(8) .
Cu2 N2 1.955(8) 16
Cu2 O6 1.976(9) 16
Cu2 O6 1.977(8) .
Cu2 O3W 2.524(15) .
Cu2 O2W 2.795(12) .
Cu3 N3 1.988(9) .
Cu3 N3 1.988(9) 13_575
Cu3 O9 2.017(13) .
Cu3 O9 2.017(14) 13_575
Cu3 O4W 2.25(3) .
Ni1 O4 2.018(9) .
Ni1 O8 2.029(8) .
Ni1 O1 2.041(13) .
Ni1 O2 2.049(16) .
Ni1 O5 2.154(13) .
Ni1 O7 2.163(12) .
O1 C2 1.23(3) .
O2 C1 1.22(3) .
O2 Ba3 3.238(11) .
O3 C1 1.26(3) .
O3 Ba3 3.205(9) .
O4 C4 1.273(14) .
O5 C3 1.285(16) .
O5 Ba1 2.940(9) .
O6 C3 1.227(19) .
O6 Ba1 3.268(9) .
O7 C6 1.399(18) .
O8 C5 1.276(16) .
O9 C6 1.336(18) .
O9 Ba2 3.189(11) .
N1 C7 1.503(15) .
N1 C2 1.53(4) .
N2 C4 1.347(14) .
N2 C13 1.438(10) .
N3 C5 1.291(15) .
N3 C19 1.485(17) .
C1 C2 1.477(19) .
C3 C4 1.52(2) .
C3 Ba1 3.347(12) .
C5 C6 1.42(2) .
C7 C8 1.322(14) .
C7 C9 1.396(14) .
C8 C7 1.322(14) 10_557
C8 C12 1.458(18) .
C9 C10 1.436(9) .
C9 C11 1.567(13) .
C10 C9 1.436(9) 10_557
C13 C15 1.378(12) .
C13 C14 1.417(11) .
C14 C13 1.417(11) 10_556
C14 C18 1.68(3) .
C15 C17 1.537(16) .
C15 C16 1.559(10) .
C16 C15 1.559(10) 10_556
C19 C20 1.27(2) .
C19 C22 1.351(12) .
C20 C21 1.564(16) .
C20 C24 1.584(16) .
C21 C20 1.564(16) 10_557
C22 C19 1.351(12) 10_557
C22 C23 1.4636 .
Ba1 O5W 2.339(10) .
Ba1 O6W 2.42(4) .
Ba1 O7W 2.63(2) .
Ba1 O8W 2.921(13) .
Ba1 O8W 2.921(13) 10_557
Ba1 O5 2.940(9) 10_557
Ba1 O6 3.268(9) 10_557
Ba1 C3 3.347(12) 10_557
Ba2 O9W 2.678(15) .
Ba2 O9W 2.678(15) 10_556
Ba2 O10W 2.70(3) .
Ba2 O10W 2.70(3) 13_575
Ba2 O9 3.190(11) 13_575
Ba2 O9 3.190(11) 10_556
Ba2 O9 3.190(11) 6_576
Ba3 O11W 2.35(2) .
Ba3 O15A 2.387(18) .
Ba3 O15A 2.387(18) 10_556
Ba3 O15W 2.97(4) 10_556
Ba3 O15W 2.97(4) .
Ba3 O3 3.205(9) 10_556
Ba3 O2 3.238(11) 10_556
Ba3 O13W 3.32(3) .
Ba3 Ba3 4.059(14) 5_656
O1W O1W 0.94(2) 14_655
O2W O2W 1.37(2) 16
O5W O5W 1.323(17) 7_557
O15W O15W 1.07(8) 14_655

loop_
_platon_squeeze_void_nr
_platon_squeeze_void_average_x
_platon_squeeze_void_average_y
_platon_squeeze_void_average_z
_platon_squeeze_void_volume
_platon_squeeze_void_count_electrons
_platon_squeeze_void_content
1 0.000 0.000 -0.008 4950 2954 ' '
2 0.000 0.500 0.500 48 32 ' '
3 0.000 0.500 0.298 18 12 ' '
4 0.000 0.500 0.702 19 9 ' '
5 0.000 0.500 0.000 12 6 ' '
6 0.500 0.500 0.420 3357 2475 ' '
7 0.500 0.000 0.500 48 31 ' '
8 0.500 0.000 0.298 18 9 ' '
9 0.500 0.000 0.702 19 11 ' '
10 0.500 0.000 0.000 12 7 ' '
